data_2204592
loop_
_publ_author_name
'P. G. Aravindan'
'S. Selvanayagam'
'D. Velmurugan'
'K. Ravikumar'
'Gowri Sridhar'
'R. Raghunathan'

_publ_section_title
5''-Benzylidene-1',1''-dimethyl-4'-phenylacenapthene-2-spiro-2'-pyrrolidine-3'-spiro-3''-piperidine-1,4''-dione
_journal_issue 11
_journal_name_full 'Acta Crystallographica Section E'
_journal_page_first o2149
_journal_page_last o2151
_journal_paper_doi 10.1107/S160053680402690X
_journal_volume 60
_journal_year 2004
_chemical_formula_iupac 'C34 H30 N2 O2'
_chemical_formula_moiety 'C34 H30 N2 O2'
_chemical_formula_sum 'C34 H30 N2 O2'
_chemical_formula_weight 498.60
_chemical_name_systematic
;
5''-Benzylidene-1',1''-dimethyl-4'-phenyl-acenapthene-2-spiro-2'-
pyrrolidine-3'-spiro-3''-piperidine-1,4''-dione
;
_space_group_IT_number 14
_symmetry_cell_setting monoclinic
_symmetry_space_group_name_Hall '-P 2ybc'
_symmetry_space_group_name_H-M 'P 1 21/c 1'
_atom_sites_solution_hydrogens geom
_atom_sites_solution_primary direct
_atom_sites_solution_secondary difmap
_audit_creation_method SHELXL-97
_cell_angle_alpha 90.00
_cell_angle_beta 116.5890(10)
_cell_angle_gamma 90.00
_cell_formula_units_Z 4
_cell_length_a 16.66090(10)
_cell_length_b 10.4558(9)
_cell_length_c 17.4457(2)
_cell_measurement_reflns_used 2836
_cell_measurement_temperature 273(2)
_cell_measurement_theta_max 25.36
_cell_measurement_theta_min 2.34
_cell_volume 2717.7(2)
_computing_cell_refinement 'SAINT (Bruker, 2001)'
_computing_data_collection 'SMART (Bruker, 2001)'
_computing_data_reduction SAINT
_computing_molecular_graphics
;
ZORTEP (Zsolnai, 1997) and PLATON (Spek, 2003)
;
_computing_publication_material 'SHELXL97 and PARST (Nardelli, 1995)'
_computing_structure_refinement 'SHELXL97 (Sheldrick, 1997)'
_computing_structure_solution 'SHELXS97 (Sheldrick, 1997)'
_diffrn_ambient_temperature 273(2)
_diffrn_measured_fraction_theta_full 0.932
_diffrn_measured_fraction_theta_max 0.887
_diffrn_measurement_device_type
;
Bruker SMART APEX
;
_diffrn_measurement_method \w
_diffrn_radiation_monochromator graphite
_diffrn_radiation_source 'fine-focus sealed tube'
_diffrn_radiation_type MoK\a
_diffrn_radiation_wavelength 0.71073
_diffrn_reflns_av_R_equivalents 0.0347
_diffrn_reflns_av_sigmaI/netI 0.0466
_diffrn_reflns_limit_h_max 21
_diffrn_reflns_limit_h_min -21
_diffrn_reflns_limit_k_max 12
_diffrn_reflns_limit_k_min -13
_diffrn_reflns_limit_l_max 22
_diffrn_reflns_limit_l_min -22
_diffrn_reflns_number 16066
_diffrn_reflns_theta_full 25.00
_diffrn_reflns_theta_max 28.00
_diffrn_reflns_theta_min 1.37
_diffrn_standards_number 0
_exptl_absorpt_coefficient_mu 0.076
_exptl_absorpt_correction_type none
_exptl_crystal_colour colourless
_exptl_crystal_density_diffrn 1.219
_exptl_crystal_density_method 'not measured'
_exptl_crystal_description Block
_exptl_crystal_F_000 1056
_exptl_crystal_size_max 0.21
_exptl_crystal_size_mid 0.20
_exptl_crystal_size_min 0.20
_refine_diff_density_max 0.284
_refine_diff_density_min -0.173
_refine_ls_extinction_method none
_refine_ls_goodness_of_fit_ref 1.075
_refine_ls_hydrogen_treatment constr
_refine_ls_matrix_type full
_refine_ls_number_parameters 345
_refine_ls_number_reflns 6130
_refine_ls_number_restraints 0
_refine_ls_restrained_S_all 1.075
_refine_ls_R_factor_all 0.1070
_refine_ls_R_factor_gt 0.0702
_refine_ls_shift/su_max 0.000
_refine_ls_shift/su_mean 0.001
_refine_ls_structure_factor_coef Fsqd
_refine_ls_weighting_details 'w = 1/[\s^2^(Fo^2^)+(0.0702P)^2^+0.4469P] where P = (Fo^2^+2Fc^2^)/3'
_refine_ls_weighting_scheme calc
_refine_ls_wR_factor_gt 0.1500
_refine_ls_wR_factor_ref 0.1672
_reflns_number_gt 4068
_reflns_number_total 6130
_reflns_threshold_expression I>2\s(I)
_cod_data_source_file wn6297.cif
_cod_data_source_block I
_cod_depositor_comments
;
The following automatic conversions were performed:
'_symmetry_cell_setting' value 'Monoclinic' changed to 'monoclinic'
according to '/home/saulius/struct/CIF-dictionaries/cif_core.dic'
dictionary named 'cif_core.dic' version 2.4.1 from 2010-06-29.

Automatic conversion script
Id: cif_fix_enum 1527 2010-12-29 10:47:43Z saulius 

The following automatic conversions were performed:

'_symmetry_cell_setting' value 'Monoclinic' changed to 'monoclinic'
according to /home/saulius/struct/CIF-dictionaries/cif_core.dic
dictionary named 'cif_core.dic' version 2.4.1 from 2010-06-29.

Automatic conversion script
Id: cif_fix_values 1715 2011-07-08 13:25:40Z adriana 
;
_cod_original_sg_symbol_H-M P21/c
_cod_database_code 2204592
_cod_database_fobs_code 2204592

loop_
_symmetry_equiv_pos_as_xyz
'x, y, z'
'-x, y+1/2, -z+1/2'
'-x, -y, -z'
'x, -y-1/2, z-1/2'

loop_
_atom_site_label
_atom_site_fract_x
_atom_site_fract_y
_atom_site_fract_z
_atom_site_U_iso_or_equiv
_atom_site_adp_type
_atom_site_calc_flag
_atom_site_refinement_flags
_atom_site_occupancy
_atom_site_type_symbol
C1 0.23376(15) 0.6606(2) 0.10662(14) 0.0510(6) Uani d . 1 C
H1A 0.2115 0.6607 0.0449 0.061 Uiso calc R 1 H
H1B 0.2670 0.5823 0.1299 0.061 Uiso calc R 1 H
C2 0.29105(13) 0.7776(2) 0.14709(12) 0.0399(5) Uani d . 1 C
H2 0.2610 0.8509 0.1105 0.048 Uiso calc R 1 H
C3 0.28420(13) 0.79555(19) 0.23295(12) 0.0347(4) Uani d . 1 C
C4 0.20154(13) 0.70663(19) 0.22197(12) 0.0361(5) Uani d . 1 C
C5 0.13196(13) 0.7627(2) 0.24665(12) 0.0377(5) Uani d . 1 C
C6 0.07054(14) 0.8581(2) 0.21173(15) 0.0534(6) Uani d . 1 C
H6 0.0660 0.9025 0.1638 0.064 Uiso calc R 1 H
C7 0.01405(17) 0.8880(3) 0.2497(2) 0.0700(8) Uani d . 1 C
H7 -0.0273 0.9540 0.2263 0.084 Uiso calc R 1 H
C8 0.01738(19) 0.8244(3) 0.3191(2) 0.0740(8) Uani d . 1 C
H8 -0.0207 0.8482 0.3426 0.089 Uiso calc R 1 H
C9 0.07786(16) 0.7234(2) 0.35551(16) 0.0542(6) Uani d . 1 C
C10 0.0893(2) 0.6449(3) 0.42603(18) 0.0709(8) Uani d . 1 C
H10 0.0554 0.6610 0.4552 0.085 Uiso calc R 1 H
C11 0.1490(2) 0.5467(3) 0.45174(17) 0.0706(8) Uani d . 1 C
H11 0.1552 0.4978 0.4986 0.085 Uiso calc R 1 H
C12 0.20159(16) 0.5167(2) 0.41003(15) 0.0572(6) Uani d . 1 C
H12 0.2411 0.4479 0.4277 0.069 Uiso calc R 1 H
C13 0.19301(13) 0.5921(2) 0.34233(14) 0.0430(5) Uani d . 1 C
C14 0.23447(13) 0.5873(2) 0.28347(14) 0.0427(5) Uani d . 1 C
C15 0.13302(13) 0.6946(2) 0.31661(13) 0.0403(5) Uani d . 1 C
C16 0.37031(13) 0.7572(2) 0.31125(11) 0.0375(5) Uani d . 1 C
H16A 0.3881 0.6718 0.3034 0.045 Uiso calc R 1 H
H16B 0.4183 0.8158 0.3185 0.045 Uiso calc R 1 H
C17 0.34909(16) 0.8911(2) 0.41082(13) 0.0503(6) Uani d . 1 C
H17A 0.4081 0.9301 0.4330 0.060 Uiso calc R 1 H
H17B 0.3308 0.8911 0.4564 0.060 Uiso calc R 1 H
C18 0.28365(14) 0.9702(2) 0.33710(13) 0.0418(5) Uani d . 1 C
C19 0.26335(14) 0.9330(2) 0.24705(13) 0.0406(5) Uani d . 1 C
C20 0.23871(16) 1.0695(2) 0.34647(15) 0.0518(6) Uani d . 1 C
H20 0.1993 1.1098 0.2961 0.062 Uiso calc R 1 H
C21 0.24319(18) 1.1238(2) 0.42600(16) 0.0552(6) Uani d . 1 C
C22 0.1648(2) 1.1621(3) 0.42798(19) 0.0701(8) Uani d . 1 C
H22 0.1104 1.1542 0.3791 0.084 Uiso calc R 1 H
C23 0.1666(3) 1.2124(3) 0.5021(3) 0.0900(11) Uani d . 1 C
H23 0.1133 1.2357 0.5032 0.108 Uiso calc R 1 H
C24 0.2464(3) 1.2279(3) 0.5737(2) 0.0964(12) Uani d . 1 C
H24 0.2474 1.2621 0.6233 0.116 Uiso calc R 1 H
C25 0.3240(3) 1.1932(3) 0.5721(2) 0.0958(11) Uani d . 1 C
H25 0.3784 1.2052 0.6206 0.115 Uiso calc R 1 H
C26 0.3230(2) 1.1407(3) 0.49958(18) 0.0759(8) Uani d . 1 C
H26 0.3768 1.1160 0.4998 0.091 Uiso calc R 1 H
C27 0.38636(14) 0.7750(2) 0.15760(11) 0.0398(5) Uani d . 1 C
C28 0.43052(17) 0.8892(3) 0.16288(14) 0.0571(7) Uani d . 1 C
H28 0.4004 0.9661 0.1575 0.068 Uiso calc R 1 H
C29 0.51937(19) 0.8903(3) 0.17618(16) 0.0709(9) Uani d . 1 C
H29 0.5481 0.9681 0.1801 0.085 Uiso calc R 1 H
C30 0.56498(18) 0.7787(4) 0.18352(16) 0.0715(8) Uani d . 1 C
H30 0.6243 0.7799 0.1924 0.086 Uiso calc R 1 H
C31 0.52196(17) 0.6664(3) 0.17762(16) 0.0657(7) Uani d . 1 C
H31 0.5522 0.5898 0.1822 0.079 Uiso calc R 1 H
C32 0.43352(15) 0.6637(2) 0.16492(14) 0.0515(6) Uani d . 1 C
H32 0.4056 0.5854 0.1613 0.062 Uiso calc R 1 H
C35 0.09733(17) 0.5700(3) 0.10341(18) 0.0727(8) Uani d . 1 C
H35A 0.0708 0.5618 0.0422 0.109 Uiso calc R 1 H
H35B 0.0512 0.5866 0.1208 0.109 Uiso calc R 1 H
H35C 0.1279 0.4921 0.1294 0.109 Uiso calc R 1 H
C36 0.42189(16) 0.6880(3) 0.45756(13) 0.0607(7) Uani d . 1 C
H36A 0.4195 0.5998 0.4414 0.091 Uiso calc R 1 H
H36B 0.4100 0.6948 0.5064 0.091 Uiso calc R 1 H
H36C 0.4805 0.7217 0.4718 0.091 Uiso calc R 1 H
N1 0.16106(11) 0.67520(19) 0.13035(11) 0.0480(5) Uani d . 1 N
N2 0.35469(11) 0.76036(17) 0.38628(10) 0.0404(4) Uani d . 1 N
O1 0.23082(12) 1.00882(16) 0.18866(10) 0.0608(5) Uani d . 1 O
O2 0.28038(11) 0.50218(16) 0.27697(12) 0.0645(5) Uani d . 1 O

loop_
_atom_site_aniso_label
_atom_site_aniso_U_11
_atom_site_aniso_U_22
_atom_site_aniso_U_33
_atom_site_aniso_U_12
_atom_site_aniso_U_13
_atom_site_aniso_U_23
C1 0.0510(13) 0.0636(16) 0.0424(12) -0.0152(11) 0.0245(10) -0.0183(11)
C2 0.0462(11) 0.0447(13) 0.0297(10) -0.0037(10) 0.0179(9) -0.0008(9)
C3 0.0383(10) 0.0370(12) 0.0297(9) -0.0044(9) 0.0160(8) -0.0007(8)
C4 0.0349(10) 0.0369(12) 0.0368(10) -0.0011(9) 0.0162(8) -0.0009(8)
C5 0.0346(10) 0.0379(12) 0.0386(10) -0.0001(9) 0.0145(9) -0.0020(9)
C6 0.0440(12) 0.0533(15) 0.0567(14) 0.0102(11) 0.0171(11) 0.0074(12)
C7 0.0520(15) 0.0642(19) 0.091(2) 0.0218(13) 0.0294(15) 0.0002(15)
C8 0.0723(18) 0.076(2) 0.094(2) 0.0092(16) 0.0559(17) -0.0143(17)
C9 0.0589(14) 0.0551(16) 0.0583(14) -0.0065(12) 0.0349(12) -0.0129(12)
C10 0.094(2) 0.077(2) 0.0651(17) -0.0188(18) 0.0555(16) -0.0160(15)
C11 0.098(2) 0.069(2) 0.0511(15) -0.0220(17) 0.0387(15) 0.0035(14)
C12 0.0588(14) 0.0479(15) 0.0539(14) -0.0111(12) 0.0153(12) 0.0100(11)
C13 0.0402(11) 0.0379(13) 0.0476(12) -0.0060(9) 0.0167(10) 0.0021(10)
C14 0.0333(10) 0.0361(13) 0.0570(13) 0.0000(9) 0.0187(10) 0.0014(10)
C15 0.0377(11) 0.0405(13) 0.0431(11) -0.0069(9) 0.0184(9) -0.0061(9)
C16 0.0374(10) 0.0456(13) 0.0324(10) -0.0058(9) 0.0183(9) -0.0013(9)
C17 0.0582(14) 0.0593(16) 0.0348(11) -0.0064(12) 0.0220(10) -0.0083(10)
C18 0.0511(12) 0.0383(13) 0.0397(11) -0.0088(10) 0.0236(10) -0.0063(9)
C19 0.0461(11) 0.0389(13) 0.0384(11) -0.0047(10) 0.0204(9) 0.0016(10)
C20 0.0624(14) 0.0451(15) 0.0482(13) -0.0040(12) 0.0250(11) -0.0039(11)
C21 0.0758(17) 0.0394(14) 0.0584(15) -0.0011(12) 0.0370(13) -0.0080(11)
C22 0.088(2) 0.0530(18) 0.0822(19) 0.0024(15) 0.0497(17) -0.0088(14)
C23 0.134(3) 0.060(2) 0.117(3) 0.007(2) 0.093(3) -0.0101(19)
C24 0.178(4) 0.059(2) 0.080(2) 0.004(2) 0.082(3) -0.0127(17)
C25 0.137(3) 0.079(2) 0.0633(19) 0.007(2) 0.038(2) -0.0252(16)
C26 0.091(2) 0.067(2) 0.0673(18) -0.0032(16) 0.0333(16) -0.0259(15)
C27 0.0507(12) 0.0482(14) 0.0256(9) -0.0119(10) 0.0216(9) -0.0059(9)
C28 0.0772(17) 0.0556(16) 0.0513(14) -0.0216(13) 0.0404(13) -0.0174(11)
C29 0.0752(18) 0.090(2) 0.0599(16) -0.0488(18) 0.0417(15) -0.0288(15)
C30 0.0518(15) 0.114(3) 0.0531(15) -0.0182(17) 0.0275(13) -0.0131(16)
C31 0.0529(15) 0.089(2) 0.0586(15) 0.0062(15) 0.0276(13) 0.0066(14)
C32 0.0541(14) 0.0564(16) 0.0494(13) -0.0032(12) 0.0279(11) 0.0037(11)
C35 0.0523(14) 0.091(2) 0.0761(18) -0.0301(15) 0.0298(14) -0.0358(16)
C36 0.0640(15) 0.083(2) 0.0320(11) 0.0123(14) 0.0190(11) 0.0102(11)
N1 0.0406(10) 0.0605(13) 0.0412(10) -0.0129(9) 0.0169(8) -0.0150(9)
N2 0.0428(9) 0.0493(11) 0.0298(8) 0.0008(8) 0.0169(7) 0.0015(8)
O1 0.0951(13) 0.0440(10) 0.0471(9) 0.0063(9) 0.0353(9) 0.0081(8)
O2 0.0585(10) 0.0447(10) 0.0982(14) 0.0142(8) 0.0422(10) 0.0069(9)

loop_
_atom_type_symbol
_atom_type_description
_atom_type_scat_dispersion_real
_atom_type_scat_dispersion_imag
_atom_type_scat_source
C C 0.0033 0.0016 'International Tables Vol C Tables 4.2.6.8 and 6.1.1.4'
H H 0.0000 0.0000 'International Tables Vol C Tables 4.2.6.8 and 6.1.1.4'
N N 0.0061 0.0033 'International Tables Vol C Tables 4.2.6.8 and 6.1.1.4'
O O 0.0106 0.0060 'International Tables Vol C Tables 4.2.6.8 and 6.1.1.4'

loop_
_geom_angle_atom_site_label_1
_geom_angle_atom_site_label_2
_geom_angle_atom_site_label_3
_geom_angle
_geom_angle_publ_flag
N1 C1 C2 102.3(2) ?
N1 C1 H1A 111.3 ?
C2 C1 H1A 111.3 ?
N1 C1 H1B 111.3 ?
C2 C1 H1B 111.3 ?
H1A C1 H1B 109.2 ?
C27 C2 C1 116.6(2) ?
C27 C2 C3 114.1(2) ?
C1 C2 C3 104.0(2) ?
C27 C2 H2 107.2 ?
C1 C2 H2 107.2 ?
C3 C2 H2 107.2 ?
C19 C3 C16 107.1(2) ?
C19 C3 C2 112.8(2) ?
C16 C3 C2 112.6(2) ?
C19 C3 C4 108.7(2) ?
C16 C3 C4 111.6(2) ?
C2 C3 C4 104.1(2) ?
N1 C4 C5 110.9(2) ?
N1 C4 C14 114.5(2) ?
C5 C4 C14 100.9(2) ?
N1 C4 C3 102.2(2) ?
C5 C4 C3 117.8(2) ?
C14 C4 C3 111.1(2) ?
C6 C5 C15 118.3(2) ?
C6 C5 C4 132.1(2) ?
C15 C5 C4 109.6(2) ?
C5 C6 C7 118.7(2) ?
C5 C6 H6 120.7 ?
C7 C6 H6 120.7 ?
C8 C7 C6 122.7(2) ?
C8 C7 H7 118.6 ?
C6 C7 H7 118.6 ?
C7 C8 C9 120.4(2) ?
C7 C8 H8 119.8 ?
C9 C8 H8 119.8 ?
C15 C9 C8 116.0(2) ?
C15 C9 C10 115.7(2) ?
C8 C9 C10 128.3(2) ?
C11 C10 C9 121.2(2) ?
C11 C10 H10 119.4 ?
C9 C10 H10 119.4 ?
C10 C11 C12 122.2(2) ?
C10 C11 H11 118.9 ?
C12 C11 H11 118.9 ?
C13 C12 C11 118.0(2) ?
C13 C12 H12 121.0 ?
C11 C12 H12 121.0 ?
C12 C13 C15 120.1(2) ?
C12 C13 C14 132.8(2) ?
C15 C13 C14 107.1(2) ?
O2 C14 C13 127.1(2) ?
O2 C14 C4 124.1(2) ?
C13 C14 C4 108.6(2) ?
C13 C15 C9 122.8(2) ?
C13 C15 C5 113.4(2) ?
C9 C15 C5 123.8(2) ?
N2 C16 C3 109.1(2) ?
N2 C16 H16A 109.9 ?
C3 C16 H16A 109.9 ?
N2 C16 H16B 109.9 ?
C3 C16 H16B 109.9 ?
H16A C16 H16B 108.3 ?
N2 C17 C18 112.5(2) ?
N2 C17 H17A 109.1 ?
C18 C17 H17A 109.1 ?
N2 C17 H17B 109.1 ?
C18 C17 H17B 109.1 ?
H17A C17 H17B 107.8 ?
C20 C18 C19 117.0(2) ?
C20 C18 C17 123.7(2) ?
C19 C18 C17 119.3(2) ?
O1 C19 C18 121.1(2) ?
O1 C19 C3 122.0(2) ?
C18 C19 C3 116.9(2) ?
C18 C20 C21 128.5(2) ?
C18 C20 H20 115.7 ?
C21 C20 H20 115.7 ?
C22 C21 C26 117.8(2) ?
C22 C21 C20 119.1(2) ?
C26 C21 C20 123.1(2) ?
C21 C22 C23 120.6(3) ?
C21 C22 H22 119.7 ?
C23 C22 H22 119.7 ?
C24 C23 C22 120.3(3) ?
C24 C23 H23 119.9 ?
C22 C23 H23 119.9 ?
C25 C24 C23 119.8(3) ?
C25 C24 H24 120.1 ?
C23 C24 H24 120.1 ?
C24 C25 C26 120.5(3) ?
C24 C25 H25 119.8 ?
C26 C25 H25 119.8 ?
C25 C26 C21 121.1(3) ?
C25 C26 H26 119.5 ?
C21 C26 H26 119.5 ?
C32 C27 C28 117.3(2) ?
C32 C27 C2 123.4(2) ?
C28 C27 C2 119.3(2) ?
C27 C28 C29 120.9(3) ?
C27 C28 H28 119.6 ?
C29 C28 H28 119.6 ?
C30 C29 C28 120.9(3) ?
C30 C29 H29 119.6 ?
C28 C29 H29 119.6 ?
C31 C30 C29 118.7(3) ?
C31 C30 H30 120.7 ?
C29 C30 H30 120.7 ?
C30 C31 C32 121.1(3) ?
C30 C31 H31 119.4 ?
C32 C31 H31 119.4 ?
C27 C32 C31 121.2(2) ?
C27 C32 H32 119.4 ?
C31 C32 H32 119.4 ?
N1 C35 H35A 109.5 ?
N1 C35 H35B 109.5 ?
H35A C35 H35B 109.5 ?
N1 C35 H35C 109.5 ?
H35A C35 H35C 109.5 ?
H35B C35 H35C 109.5 ?
N2 C36 H36A 109.5 ?
N2 C36 H36B 109.5 ?
H36A C36 H36B 109.5 ?
N2 C36 H36C 109.5 ?
H36A C36 H36C 109.5 ?
H36B C36 H36C 109.5 ?
C1 N1 C35 114.2(2) y
C1 N1 C4 107.4(2) y
C35 N1 C4 115.8(2) y
C16 N2 C17 110.6(2) y
C16 N2 C36 112.3(2) y
C17 N2 C36 111.4(2) y

loop_
_geom_bond_atom_site_label_1
_geom_bond_atom_site_label_2
_geom_bond_distance
_geom_bond_publ_flag
C1 N1 1.453(3) y
C1 C2 1.518(3) ?
C1 H1A 0.9700 ?
C1 H1B 0.9700 ?
C2 C27 1.515(3) ?
C2 C3 1.564(3) ?
C2 H2 0.9800 ?
C3 C19 1.524(3) ?
C3 C16 1.527(3) ?
C3 C4 1.601(3) ?
C4 N1 1.467(3) y
C4 C5 1.523(3) ?
C4 C14 1.575(3) ?
C5 C6 1.362(3) ?
C5 C15 1.406(3) ?
C6 C7 1.407(4) ?
C6 H6 0.9300 ?
C7 C8 1.362(4) ?
C7 H7 0.9300 ?
C8 C9 1.401(4) ?
C8 H8 0.9300 ?
C9 C15 1.398(3) ?
C9 C10 1.419(4) ?
C10 C11 1.358(4) ?
C10 H10 0.9300 ?
C11 C12 1.402(4) ?
C11 H11 0.9300 ?
C12 C13 1.373(3) ?
C12 H12 0.9300 ?
C13 C15 1.396(3) ?
C13 C14 1.473(3) ?
C14 O2 1.212(2) ?
C16 N2 1.445(2) y
C16 H16A 0.9700 ?
C16 H16B 0.9700 ?
C17 N2 1.448(3) ?
C17 C18 1.507(3) ?
C17 H17A 0.9700 ?
C17 H17B 0.9700 ?
C18 C20 1.332(3) ?
C18 C19 1.503(3) ?
C19 O1 1.211(2) ?
C20 C21 1.470(3) ?
C20 H20 0.9300 ?
C21 C22 1.381(4) ?
C21 C26 1.386(4) ?
C22 C23 1.384(4) ?
C22 H22 0.9300 ?
C23 C24 1.366(5) ?
C23 H23 0.9300 ?
C24 C25 1.355(5) ?
C24 H24 0.9300 ?
C25 C26 1.373(4) ?
C25 H25 0.9300 ?
C26 H26 0.9300 ?
C27 C32 1.377(3) ?
C27 C28 1.384(3) ?
C28 C29 1.392(4) ?
C28 H28 0.9300 ?
C29 C30 1.367(4) ?
C29 H29 0.9300 ?
C30 C31 1.356(4) ?
C30 H30 0.9300 ?
C31 C32 1.389(3) ?
C31 H31 0.9300 ?
C32 H32 0.9300 ?
C35 N1 1.453(3) y
C35 H35A 0.9600 ?
C35 H35B 0.9600 ?
C35 H35C 0.9600 ?
C36 N2 1.458(3) y
C36 H36A 0.9600 ?
C36 H36B 0.9600 ?
C36 H36C 0.9600 ?

loop_
_geom_hbond_atom_site_label_D
_geom_hbond_atom_site_label_H
_geom_hbond_atom_site_label_A
_geom_hbond_site_symmetry_A
_geom_hbond_distance_DH
_geom_hbond_distance_HA
_geom_hbond_distance_DA
_geom_hbond_angle_DHA
_geom_hbond_publ_flag
C2 H2 O1 . 0.98 2.33 2.834(3) 111 yes
C16 H16A O2 . 0.97 2.42 2.985(3) 117 yes
C20 H20 O1 . 0.93 2.41 2.770(3) 103 yes
C7 H7 CgA 2_555 0.93 2.65 3.544(3) 162 yes
C12 H12 CgF 1_545 0.93 3.09 3.824(2) 137 yes
C36 H36B CgG 4_565 0.96 2.58 3.426(6) 147 yes

loop_
_geom_torsion_atom_site_label_1
_geom_torsion_atom_site_label_2
_geom_torsion_atom_site_label_3
_geom_torsion_atom_site_label_4
_geom_torsion
_geom_torsion_publ_flag
N1 C1 C2 C27 162.77(17) ?
N1 C1 C2 C3 36.2(2) ?
C27 C2 C3 C19 99.7(2) ?
C1 C2 C3 C19 -132.16(18) ?
C27 C2 C3 C16 -21.6(2) ?
C1 C2 C3 C16 106.52(19) ?
C27 C2 C3 C4 -142.62(18) ?
C1 C2 C3 C4 -14.5(2) ?
C19 C3 C4 N1 108.40(17) ?
C16 C3 C4 N1 -133.68(17) ?
C2 C3 C4 N1 -12.03(19) ?
C19 C3 C4 C5 -13.4(2) ?
C16 C3 C4 C5 104.5(2) ?
C2 C3 C4 C5 -133.85(18) ?
C19 C3 C4 C14 -129.03(17) ?
C16 C3 C4 C14 -11.1(2) ?
C2 C3 C4 C14 110.54(18) ?
N1 C4 C5 C6 -49.6(3) ?
C14 C4 C5 C6 -171.3(2) ?
C3 C4 C5 C6 67.7(3) ?
N1 C4 C5 C15 127.33(18) ?
C14 C4 C5 C15 5.6(2) ?
C3 C4 C5 C15 -115.43(19) ?
C15 C5 C6 C7 3.0(3) ?
C4 C5 C6 C7 179.7(2) ?
C5 C6 C7 C8 -0.9(4) ?
C6 C7 C8 C9 -0.8(5) ?
C7 C8 C9 C15 0.4(4) ?
C7 C8 C9 C10 -178.4(3) ?
C15 C9 C10 C11 -1.5(4) ?
C8 C9 C10 C11 177.4(3) ?
C9 C10 C11 C12 -0.6(4) ?
C10 C11 C12 C13 1.5(4) ?
C11 C12 C13 C15 -0.3(3) ?
C11 C12 C13 C14 -178.1(2) ?
C12 C13 C14 O2 9.1(4) ?
C15 C13 C14 O2 -168.9(2) ?
C12 C13 C14 C4 -176.6(2) ?
C15 C13 C14 C4 5.4(2) ?
N1 C4 C14 O2 48.7(3) ?
C5 C4 C14 O2 167.9(2) ?
C3 C4 C14 O2 -66.4(3) ?
N1 C4 C14 C13 -125.81(18) ?
C5 C4 C14 C13 -6.6(2) ?
C3 C4 C14 C13 119.03(17) ?
C12 C13 C15 C9 -1.9(3) ?
C14 C13 C15 C9 176.4(2) ?
C12 C13 C15 C5 179.9(2) ?
C14 C13 C15 C5 -1.8(2) ?
C8 C9 C15 C13 -176.2(2) ?
C10 C9 C15 C13 2.7(3) ?
C8 C9 C15 C5 1.8(3) ?
C10 C9 C15 C5 -179.3(2) ?
C6 C5 C15 C13 174.6(2) ?
C4 C5 C15 C13 -2.7(2) ?
C6 C5 C15 C9 -3.5(3) ?
C4 C5 C15 C9 179.09(19) ?
C19 C3 C16 N2 63.0(2) ?
C2 C3 C16 N2 -172.52(16) ?
C4 C3 C16 N2 -55.9(2) ?
N2 C17 C18 C20 151.2(2) ?
N2 C17 C18 C19 -25.6(3) ?
C20 C18 C19 O1 22.2(3) ?
C17 C18 C19 O1 -160.8(2) ?
C20 C18 C19 C3 -156.83(19) ?
C17 C18 C19 C3 20.2(3) ?
C16 C3 C19 O1 144.1(2) ?
C2 C3 C19 O1 19.7(3) ?
C4 C3 C19 O1 -95.2(2) ?
C16 C3 C19 C18 -36.9(2) ?
C2 C3 C19 C18 -161.24(17) ?
C4 C3 C19 C18 83.8(2) ?
C19 C18 C20 C21 178.1(2) ?
C17 C18 C20 C21 1.2(4) ?
C18 C20 C21 C22 -139.0(3) ?
C18 C20 C21 C26 42.1(4) ?
C26 C21 C22 C23 -1.8(4) ?
C20 C21 C22 C23 179.3(3) ?
C21 C22 C23 C24 1.8(5) ?
C22 C23 C24 C25 -0.4(5) ?
C23 C24 C25 C26 -1.1(6) ?
C24 C25 C26 C21 1.1(5) ?
C22 C21 C26 C25 0.3(4) ?
C20 C21 C26 C25 179.2(3) ?
C1 C2 C27 C32 -26.0(3) y
C3 C2 C27 C32 95.3(2) ?
C1 C2 C27 C28 156.01(19) ?
C3 C2 C27 C28 -82.6(2) ?
C32 C27 C28 C29 -0.8(3) ?
C2 C27 C28 C29 177.26(19) ?
C27 C28 C29 C30 0.7(4) ?
C28 C29 C30 C31 0.0(4) ?
C29 C30 C31 C32 -0.4(4) ?
C28 C27 C32 C31 0.4(3) ?
C2 C27 C32 C31 -177.60(19) ?
C30 C31 C32 C27 0.2(4) ?
C2 C1 N1 C35 -176.66(19) ?
C2 C1 N1 C4 -46.8(2) ?
C5 C4 N1 C1 162.81(18) ?
C14 C4 N1 C1 -83.8(2) ?
C3 C4 N1 C1 36.4(2) ?
C5 C4 N1 C35 -68.3(2) ?
C14 C4 N1 C35 45.1(3) ?
C3 C4 N1 C35 165.34(19) ?
C3 C16 N2 C17 -73.1(2) ?
C3 C16 N2 C36 161.82(18) ?
C18 C17 N2 C16 51.3(2) ?
C18 C17 N2 C36 176.95(18) ?
